data_4079686
loop_
_publ_author_name
'Fern\'andez-Gal\'an, Rafael'
'Anti\~nolo, Antonio'
'Carrillo-Hermosilla, Fernando'
'L\'opez-Solera, Isabel'
'Otero, Antonio'
'Serrano-Laguna, Amparo'
'Villase\~nor, Elena'

_publ_section_title
;
 Migratory Insertion Reactions in Asymmetrical Guanidinate-Supported
 Zirconium Complexes
;
_journal_issue 23
_journal_name_full Organometallics
_journal_page_first 8360
_journal_paper_doi 10.1021/om300942p
_journal_volume 31
_journal_year 2012
_chemical_formula_sum 'C18 H40 Cl2 N6 Zr'
_chemical_formula_weight 502.68
_chemical_name_systematic
; 
 ? 
;
_space_group_IT_number 14
_symmetry_cell_setting monoclinic
_symmetry_space_group_name_Hall '-P 2yn'
_symmetry_space_group_name_H-M 'P 1 21/n 1'
_atom_sites_solution_hydrogens geom
_atom_sites_solution_primary direct
_atom_sites_solution_secondary difmap
_audit_creation_method SHELXL-97
_cell_angle_alpha 90.00
_cell_angle_beta 116.397(3)
_cell_angle_gamma 90.00
_cell_formula_units_Z 4
_cell_length_a 14.4783(10)
_cell_length_b 12.1346(9)
_cell_length_c 15.9903(16)
_cell_measurement_reflns_used 1681
_cell_measurement_temperature 260(2)
_cell_measurement_theta_max 20.835
_cell_measurement_theta_min 3.066
_cell_volume 2516.4(4)
_computing_cell_refinement 'Bruker SAINT'
_computing_data_collection 'Bruker APEX'
_computing_data_reduction 'Bruker SAINT'
_computing_molecular_graphics 'Bruker SHELXTL'
_computing_publication_material 'Bruker SHELXTL'
_computing_structure_refinement 'SHELXL-97 (Sheldrick, 1997)'
_computing_structure_solution 'SHELXS-97 (Sheldrick, 1990)'
_diffrn_ambient_temperature 260(2)
_diffrn_measured_fraction_theta_full 0.997
_diffrn_measured_fraction_theta_max 0.997
_diffrn_measurement_device_type 'CCD area detector'
_diffrn_measurement_method 'omega and phi scans'
_diffrn_radiation_monochromator graphite
_diffrn_radiation_source 'fine-focus sealed tube'
_diffrn_radiation_type MoK\a
_diffrn_radiation_wavelength 0.71073
_diffrn_reflns_av_R_equivalents 0.1185
_diffrn_reflns_av_sigmaI/netI 0.1131
_diffrn_reflns_limit_h_max 20
_diffrn_reflns_limit_h_min -19
_diffrn_reflns_limit_k_max 16
_diffrn_reflns_limit_k_min -17
_diffrn_reflns_limit_l_max 22
_diffrn_reflns_limit_l_min -19
_diffrn_reflns_number 34675
_diffrn_reflns_theta_full 30.65
_diffrn_reflns_theta_max 30.65
_diffrn_reflns_theta_min 2.20
_exptl_absorpt_coefficient_mu 0.664
_exptl_absorpt_correction_T_max 0.7461
_exptl_absorpt_correction_T_min 0.5747
_exptl_absorpt_correction_type multi-scan
_exptl_absorpt_process_details SADABS
_exptl_crystal_colour Colorless
_exptl_crystal_density_diffrn 1.327
_exptl_crystal_density_method 'not measured'
_exptl_crystal_description Prismatic
_exptl_crystal_F_000 1056
_exptl_crystal_size_max 0.556
_exptl_crystal_size_mid 0.212
_exptl_crystal_size_min 0.135
_refine_diff_density_max 0.868
_refine_diff_density_min -0.841
_refine_diff_density_rms 0.111
_refine_ls_extinction_method none
_refine_ls_goodness_of_fit_ref 0.963
_refine_ls_hydrogen_treatment constr
_refine_ls_matrix_type full
_refine_ls_number_parameters 266
_refine_ls_number_reflns 7744
_refine_ls_number_restraints 0
_refine_ls_restrained_S_all 0.963
_refine_ls_R_factor_all 0.1362
_refine_ls_R_factor_gt 0.0629
_refine_ls_shift/su_max 0.001
_refine_ls_shift/su_mean 0.000
_refine_ls_structure_factor_coef Fsqd
_refine_ls_weighting_details 'calc w=1/[\s^2^(Fo^2^)+(0.0781P)^2^+0.0000P] where P=(Fo^2^+2Fc^2^)/3'
_refine_ls_weighting_scheme calc
_refine_ls_wR_factor_gt 0.1379
_refine_ls_wR_factor_ref 0.1734
_reflns_number_gt 4123
_reflns_number_total 7744
_reflns_threshold_expression >2sigma(I)
_cod_data_source_file om300942p_si_003.cif
_cod_data_source_block 4
_cod_depositor_comments
;
The following automatic conversions were performed:

'_symmetry_cell_setting' value 'Monoclinic' changed to 'monoclinic'
according to /home/saulius/struct/CIF-dictionaries/cif_core.dic
dictionary named 'cif_core.dic' version 2.4.2 from 2011-04-26.

Automatic conversion script
Id: cif_fix_values 1891 2012-01-12 08:04:46Z andrius 
;
_cod_original_sg_symbol_H-M P2(1)/n
_cod_database_code 4079686

loop_
_symmetry_equiv_pos_as_xyz
'x, y, z'
'-x+1/2, y+1/2, -z+1/2'
'-x, -y, -z'
'x-1/2, -y-1/2, z-1/2'

loop_
_atom_site_label
_atom_site_type_symbol
_atom_site_fract_x
_atom_site_fract_y
_atom_site_fract_z
_atom_site_U_iso_or_equiv
_atom_site_adp_type
_atom_site_occupancy
_atom_site_symmetry_multiplicity
_atom_site_calc_flag
_atom_site_refinement_flags
Zr1 Zr 0.86860(3) 0.19643(3) 0.15335(3) 0.03090(13) Uani 1 1 d .
Cl1 Cl 0.823(2) 0.196(4) -0.020(2) 0.054(5) Uani 0.32(15) 1 d P
Cl1A Cl 0.8196(9) 0.179(3) -0.0117(16) 0.051(3) Uani 0.68(15) 1 d P
Cl2 Cl 0.69262(8) 0.18435(10) 0.13348(9) 0.0473(3) Uani 1 1 d .
N1 N 0.9407(2) 0.2722(3) 0.2918(2) 0.0313(7) Uani 1 1 d .
N2 N 0.8993(3) 0.3742(3) 0.1659(2) 0.0314(7) Uani 1 1 d .
N3 N 1.0136(3) 0.4523(3) 0.3146(2) 0.0401(9) Uani 1 1 d .
N4 N 0.8967(3) 0.0365(3) 0.2249(3) 0.0415(9) Uani 1 1 d .
N5 N 1.0111(3) 0.1043(3) 0.1833(2) 0.0358(8) Uani 1 1 d .
N6 N 1.0338(3) -0.0831(3) 0.2396(3) 0.0475(10) Uani 1 1 d .
C1 C 0.9528(3) 0.3704(3) 0.2596(3) 0.0302(8) Uani 1 1 d .
C2 C 1.0898(4) 0.5086(4) 0.2942(4) 0.0542(13) Uani 1 1 d .
H2A H 1.1578 0.4884 0.3398 0.065 Uiso 1 1 calc R
H2B H 1.0811 0.5869 0.2961 0.065 Uiso 1 1 calc R
H2C H 1.0811 0.4878 0.2332 0.065 Uiso 1 1 calc R
C3 C 1.0204(4) 0.4740(4) 0.4060(3) 0.0506(12) Uani 1 1 d .
H3A H 0.9668 0.4346 0.4131 0.061 Uiso 1 1 calc R
H3B H 1.0125 0.5516 0.4127 0.061 Uiso 1 1 calc R
H3C H 1.0864 0.4503 0.4530 0.061 Uiso 1 1 calc R
C4 C 1.0147(3) 0.2248(4) 0.3800(3) 0.0375(10) Uani 1 1 d .
H4A H 1.0659 0.2800 0.4147 0.045 Uiso 1 1 calc R
H4B H 1.0500 0.1639 0.3673 0.045 Uiso 1 1 calc R
C5 C 0.9643(4) 0.1841(4) 0.4389(4) 0.0595(14) Uani 1 1 d .
H5A H 0.9384 0.2457 0.4597 0.071 Uiso 1 1 calc R
H5B H 1.0141 0.1450 0.4920 0.071 Uiso 1 1 calc R
H5C H 0.9084 0.1357 0.4024 0.071 Uiso 1 1 calc R
C6 C 0.8535(3) 0.4721(4) 0.1055(3) 0.0387(10) Uani 1 1 d .
C7 C 0.7403(4) 0.4457(4) 0.0440(3) 0.0510(12) Uani 1 1 d .
H7A H 0.7353 0.3824 0.0063 0.061 Uiso 1 1 calc R
H7B H 0.7078 0.5076 0.0043 0.061 Uiso 1 1 calc R
H7C H 0.7066 0.4306 0.0826 0.061 Uiso 1 1 calc R
C8 C 0.9070(5) 0.4897(5) 0.0426(4) 0.0639(15) Uani 1 1 d .
H8A H 0.9782 0.5077 0.0804 0.077 Uiso 1 1 calc R
H8B H 0.8740 0.5490 -0.0001 0.077 Uiso 1 1 calc R
H8C H 0.9024 0.4235 0.0081 0.077 Uiso 1 1 calc R
C9 C 0.8568(4) 0.5775(4) 0.1585(4) 0.0535(13) Uani 1 1 d .
H9A H 0.8301 0.5631 0.2027 0.064 Uiso 1 1 calc R
H9B H 0.8156 0.6331 0.1153 0.064 Uiso 1 1 calc R
H9C H 0.9267 0.6028 0.1910 0.064 Uiso 1 1 calc R
C11 C 0.9840(3) 0.0163(4) 0.2167(3) 0.0404(10) Uani 1 1 d .
C12 C 1.0454(5) -0.1436(5) 0.3219(4) 0.0738(18) Uani 1 1 d .
H12A H 1.0246 -0.0978 0.3595 0.089 Uiso 1 1 calc R
H12B H 1.1162 -0.1646 0.3574 0.089 Uiso 1 1 calc R
H12C H 1.0030 -0.2085 0.3033 0.089 Uiso 1 1 calc R
C13 C 1.0590(4) -0.1446(4) 0.1749(4) 0.0612(15) Uani 1 1 d .
H13A H 1.0393 -0.1028 0.1185 0.073 Uiso 1 1 calc R
H13B H 1.0226 -0.2135 0.1605 0.073 Uiso 1 1 calc R
H13C H 1.1319 -0.1583 0.2027 0.073 Uiso 1 1 calc R
C14 C 0.8271(4) -0.0513(4) 0.2245(5) 0.0655(16) Uani 1 1 d .
H14A H 0.7712 -0.0186 0.2338 0.079 Uiso 1 1 calc R
H14B H 0.8646 -0.1002 0.2767 0.079 Uiso 1 1 calc R
C15 C 0.7821(5) -0.1180(5) 0.1365(5) 0.096(3) Uani 1 1 d .
H15A H 0.7491 -0.0697 0.0839 0.115 Uiso 1 1 calc R
H15B H 0.7322 -0.1686 0.1386 0.115 Uiso 1 1 calc R
H15C H 0.8360 -0.1583 0.1307 0.115 Uiso 1 1 calc R
C16 C 1.1142(3) 0.1314(4) 0.1890(3) 0.0418(11) Uani 1 1 d .
C17 C 1.2042(4) 0.0791(5) 0.2720(4) 0.0581(14) Uani 1 1 d .
H17A H 1.1950 0.0892 0.3274 0.070 Uiso 1 1 calc R
H17B H 1.2675 0.1134 0.2803 0.070 Uiso 1 1 calc R
H17C H 1.2069 0.0017 0.2607 0.070 Uiso 1 1 calc R
C18 C 1.1260(4) 0.2548(5) 0.2016(4) 0.0618(15) Uani 1 1 d .
H18A H 1.0700 0.2907 0.1508 0.074 Uiso 1 1 calc R
H18B H 1.1902 0.2771 0.2027 0.074 Uiso 1 1 calc R
H18C H 1.1254 0.2750 0.2594 0.074 Uiso 1 1 calc R
C19 C 1.1171(4) 0.1025(5) 0.0970(4) 0.0605(15) Uani 1 1 d .
H19A H 1.1170 0.0238 0.0905 0.073 Uiso 1 1 calc R
H19B H 1.1785 0.1324 0.0971 0.073 Uiso 1 1 calc R
H19C H 1.0577 0.1330 0.0459 0.073 Uiso 1 1 calc R

loop_
_atom_site_aniso_label
_atom_site_aniso_U_11
_atom_site_aniso_U_22
_atom_site_aniso_U_33
_atom_site_aniso_U_23
_atom_site_aniso_U_13
_atom_site_aniso_U_12
Zr1 0.0262(2) 0.0323(2) 0.0283(2) -0.00311(18) 0.00677(15) 0.00015(16)
Cl1 0.078(13) 0.054(7) 0.027(4) 0.005(5) 0.021(5) 0.021(7)
Cl1A 0.049(3) 0.070(6) 0.027(3) -0.006(3) 0.010(2) 0.008(3)
Cl2 0.0280(5) 0.0553(7) 0.0508(7) -0.0001(5) 0.0105(5) -0.0042(5)
N1 0.0289(17) 0.0358(18) 0.0242(17) 0.0000(14) 0.0073(15) -0.0007(14)
N2 0.0301(17) 0.0357(19) 0.0232(17) -0.0003(14) 0.0072(14) -0.0002(14)
N3 0.041(2) 0.041(2) 0.035(2) -0.0094(16) 0.0145(17) -0.0122(16)
N4 0.038(2) 0.034(2) 0.052(2) 0.0023(17) 0.0203(19) 0.0011(15)
N5 0.0282(17) 0.040(2) 0.036(2) -0.0019(15) 0.0121(16) 0.0019(14)
N6 0.053(2) 0.042(2) 0.043(2) -0.0003(18) 0.018(2) 0.0108(18)
C1 0.028(2) 0.035(2) 0.028(2) -0.0017(16) 0.0117(17) -0.0014(16)
C2 0.043(3) 0.047(3) 0.068(4) -0.009(3) 0.021(3) -0.015(2)
C3 0.056(3) 0.048(3) 0.038(3) -0.013(2) 0.012(2) -0.002(2)
C4 0.034(2) 0.043(2) 0.026(2) 0.0040(17) 0.0039(18) 0.0022(17)
C5 0.051(3) 0.077(4) 0.043(3) 0.022(3) 0.014(2) 0.003(3)
C6 0.041(2) 0.037(2) 0.037(2) 0.0094(19) 0.015(2) 0.0030(19)
C7 0.045(3) 0.053(3) 0.041(3) 0.005(2) 0.006(2) 0.008(2)
C8 0.069(4) 0.077(4) 0.052(3) 0.018(3) 0.033(3) 0.004(3)
C9 0.056(3) 0.036(2) 0.062(3) 0.006(2) 0.021(3) 0.004(2)
C11 0.040(2) 0.038(2) 0.034(2) -0.0060(19) 0.008(2) 0.0051(19)
C12 0.087(5) 0.061(4) 0.061(4) 0.017(3) 0.022(3) 0.020(3)
C13 0.065(4) 0.050(3) 0.057(3) -0.010(3) 0.018(3) 0.012(3)
C14 0.055(3) 0.045(3) 0.107(5) 0.021(3) 0.045(4) 0.001(2)
C15 0.058(4) 0.051(4) 0.157(8) -0.022(4) 0.029(5) -0.015(3)
C16 0.028(2) 0.052(3) 0.044(3) -0.004(2) 0.015(2) 0.0015(19)
C17 0.032(2) 0.082(4) 0.047(3) -0.002(3) 0.006(2) 0.004(2)
C18 0.039(3) 0.061(3) 0.091(5) -0.006(3) 0.034(3) -0.002(2)
C19 0.048(3) 0.088(4) 0.047(3) -0.004(3) 0.024(3) 0.000(3)

loop_
_atom_type_symbol
_atom_type_description
_atom_type_scat_dispersion_real
_atom_type_scat_dispersion_imag
_atom_type_scat_source
C C 0.0033 0.0016 'International Tables Vol C Tables 4.2.6.8 and 6.1.1.4'
H H 0.0000 0.0000 'International Tables Vol C Tables 4.2.6.8 and 6.1.1.4'
N N 0.0061 0.0033 'International Tables Vol C Tables 4.2.6.8 and 6.1.1.4'
Cl Cl 0.1484 0.1585 'International Tables Vol C Tables 4.2.6.8 and 6.1.1.4'
Zr Zr -2.9673 0.5597 'International Tables Vol C Tables 4.2.6.8 and 6.1.1.4'

loop_
_geom_angle_atom_site_label_1
_geom_angle_atom_site_label_2
_geom_angle_atom_site_label_3
_geom_angle
N1 Zr1 N2 60.49(12)
N1 Zr1 N4 87.11(13)
N2 Zr1 N4 146.91(13)
N1 Zr1 N5 90.77(12)
N2 Zr1 N5 110.30(12)
N4 Zr1 N5 60.02(13)
N1 Zr1 Cl1A 156.5(9)
N2 Zr1 Cl1A 97.7(9)
N4 Zr1 Cl1A 112.9(9)
N5 Zr1 Cl1A 89.2(4)
N1 Zr1 Cl2 99.15(9)
N2 Zr1 Cl2 103.26(9)
N4 Zr1 Cl2 87.43(10)
N5 Zr1 Cl2 145.53(10)
Cl1A Zr1 Cl2 94.0(4)
N1 Zr1 Cl1 151.5(11)
N2 Zr1 Cl1 92.7(10)
N4 Zr1 Cl1 117.5(10)
N5 Zr1 Cl1 89.9(7)
Cl1A Zr1 Cl1 5.1(12)
Cl2 Zr1 Cl1 96.3(8)
N1 Zr1 C1 30.36(12)
N2 Zr1 C1 30.58(12)
N4 Zr1 C1 116.41(13)
N5 Zr1 C1 98.37(12)
Cl1A Zr1 C1 126.7(9)
Cl2 Zr1 C1 106.83(9)
Cl1 Zr1 C1 121.6(11)
N1 Zr1 C11 91.35(13)
N2 Zr1 C11 134.84(13)
N4 Zr1 C11 30.37(13)
N5 Zr1 C11 29.85(13)
Cl1A Zr1 C11 100.1(6)
Cl2 Zr1 C11 116.39(11)
Cl1 Zr1 C11 103.0(8)
C1 Zr1 C11 112.26(13)
C1 N1 C4 123.8(3)
C1 N1 Zr1 94.1(2)
C4 N1 Zr1 128.9(3)
C1 N2 C6 128.3(3)
C1 N2 Zr1 93.5(2)
C6 N2 Zr1 135.4(3)
C1 N3 C3 121.4(4)
C1 N3 C2 122.5(4)
C3 N3 C2 115.1(4)
C11 N4 C14 122.6(4)
C11 N4 Zr1 94.3(3)
C14 N4 Zr1 132.3(3)
C11 N5 C16 128.3(4)
C11 N5 Zr1 94.5(3)
C16 N5 Zr1 135.8(3)
C11 N6 C13 122.3(4)
C11 N6 C12 121.6(4)
C13 N6 C12 115.0(4)
N1 C1 N2 110.3(3)
N1 C1 N3 124.1(4)
N2 C1 N3 125.5(4)
N1 C1 Zr1 55.6(2)
N2 C1 Zr1 55.9(2)
N3 C1 Zr1 168.7(3)
N1 C4 C5 112.5(4)
N2 C6 C7 107.0(3)
N2 C6 C9 114.4(4)
C7 C6 C9 107.1(4)
N2 C6 C8 109.2(4)
C7 C6 C8 108.5(4)
C9 C6 C8 110.4(4)
N5 C11 N4 110.5(4)
N5 C11 N6 126.9(4)
N4 C11 N6 122.6(4)
N5 C11 Zr1 55.6(2)
N4 C11 Zr1 55.4(2)
N6 C11 Zr1 172.6(3)
N4 C14 C15 114.1(5)
N5 C16 C18 106.1(3)
N5 C16 C17 114.0(4)
C18 C16 C17 107.1(4)
N5 C16 C19 110.3(4)
C18 C16 C19 107.8(4)
C17 C16 C19 111.3(4)

loop_
_geom_bond_atom_site_label_1
_geom_bond_atom_site_label_2
_geom_bond_distance
Zr1 N1 2.186(3)
Zr1 N2 2.193(3)
Zr1 N4 2.197(4)
Zr1 N5 2.204(3)
Zr1 Cl1A 2.42(2)
Zr1 Cl2 2.4278(12)
Zr1 Cl1 2.55(4)
Zr1 C1 2.644(4)
Zr1 C11 2.662(4)
N1 C1 1.340(5)
N1 C4 1.458(5)
N2 C1 1.347(5)
N2 C6 1.489(5)
N3 C1 1.359(5)
N3 C3 1.445(6)
N3 C2 1.453(5)
N4 C11 1.350(5)
N4 C14 1.464(6)
N5 C11 1.329(6)
N5 C16 1.491(5)
N6 C11 1.369(5)
N6 C13 1.448(6)
N6 C12 1.450(6)
C4 C5 1.509(6)
C6 C7 1.523(6)
C6 C9 1.524(6)
C6 C8 1.533(6)
C14 C15 1.498(8)
C16 C18 1.511(7)
C16 C17 1.526(6)
C16 C19 1.530(6)
